data_7158480
loop_
_publ_author_name
'Santalla, Hugo'
'Nieto Faza, Olalla'
'G\'omez, Generosa'
'Fall, Yagamare'
'L\'opez, Carlos Silva'

_publ_section_title
;
 On the mechanism of the dyotropic expansion of hydrindanes into decalins.
;
_journal_issue 5
_journal_name_full 'Organic &amp; biomolecular chemistry'
_journal_page_first 1073
_journal_page_last 1079
_journal_paper_doi 10.1039/d1ob02150h
_journal_volume 20
_journal_year 2022
_chemical_absolute_configuration ad
_chemical_formula_sum 'C22 H36 O4 S'
_chemical_formula_weight 396.57
_space_group_crystal_system orthorhombic
_space_group_IT_number 19
_space_group_name_Hall 'P 2ac 2ab'
_space_group_name_H-M_alt 'P 21 21 21'
_atom_sites_solution_hydrogens mixed
_audit_block_doi 10.5517/ccdc.csd.cc252cqc
_audit_creation_method SHELXL-2016/6
_audit_update_record
;
2020-04-21 deposited with the CCDC.	2022-01-07 downloaded from the CCDC.
;
_cell_angle_alpha 90
_cell_angle_beta 90
_cell_angle_gamma 90
_cell_formula_units_Z 8
_cell_length_a 9.8554(2)
_cell_length_b 15.7898(4)
_cell_length_c 26.9608(6)
_cell_measurement_reflns_used 2872
_cell_measurement_temperature 293(2)
_cell_measurement_theta_max 71.17
_cell_measurement_theta_min 28.57
_cell_volume 4195.50(17)
_computing_cell_refinement 'Bruker SAINT'
_computing_data_collection 'Bruker APEX3'
_computing_data_reduction 'Bruker SAINT'
_computing_molecular_graphics PLATON
_computing_publication_material 'Bruker SHELXTL'
_computing_structure_refinement 'SHELXL-2016/6 (Sheldrick, 2016)'
_computing_structure_solution 'SHELXT 2014/5 (Sheldrick, 2014)'
_diffrn_ambient_temperature 293(2)
_diffrn_measured_fraction_theta_full 0.992
_diffrn_measured_fraction_theta_max 0.983
_diffrn_measurement_device_type 'Bruker CCD Smart 6000'
_diffrn_measurement_method '\f and \w scans'
_diffrn_radiation_type CuK\a
_diffrn_radiation_wavelength 1.54178
_diffrn_reflns_av_R_equivalents 0.0454
_diffrn_reflns_av_unetI/netI 0.0515
_diffrn_reflns_Laue_measured_fraction_full 0.992
_diffrn_reflns_Laue_measured_fraction_max 0.983
_diffrn_reflns_limit_h_max 11
_diffrn_reflns_limit_h_min -11
_diffrn_reflns_limit_k_max 18
_diffrn_reflns_limit_k_min -19
_diffrn_reflns_limit_l_max 32
_diffrn_reflns_limit_l_min -26
_diffrn_reflns_number 24881
_diffrn_reflns_point_group_measured_fraction_full 0.987
_diffrn_reflns_point_group_measured_fraction_max 0.969
_diffrn_reflns_theta_full 67.679
_diffrn_reflns_theta_max 71.378
_diffrn_reflns_theta_min 3.243
_exptl_absorpt_coefficient_mu 1.561
_exptl_absorpt_correction_T_max 0.7535
_exptl_absorpt_correction_T_min 0.5853
_exptl_absorpt_correction_type multi-scan
_exptl_absorpt_process_details 'SADABS-2016/2 (Bruker AXS Inc.)'
_exptl_crystal_colour colourless
_exptl_crystal_density_diffrn 1.256
_exptl_crystal_density_method 'not measured'
_exptl_crystal_description plate
_exptl_crystal_F_000 1728
_exptl_crystal_size_max 0.161
_exptl_crystal_size_mid 0.135
_exptl_crystal_size_min 0.031
_refine_diff_density_max 0.302
_refine_diff_density_min -0.296
_refine_diff_density_rms 0.054
_refine_ls_abs_structure_details
; 
 Flack x determined using 2907 quotients [(I+)-(I-)]/[(I+)+(I-)] 
 (Parsons, Flack and Wagner, Acta Cryst. B69 (2013) 249-259). 
;
_refine_ls_abs_structure_Flack -0.020(11)
_refine_ls_extinction_method none
_refine_ls_goodness_of_fit_ref 1.062
_refine_ls_hydrogen_treatment mixed
_refine_ls_matrix_type full
_refine_ls_number_parameters 503
_refine_ls_number_reflns 7895
_refine_ls_number_restraints 2
_refine_ls_restrained_S_all 1.062
_refine_ls_R_factor_all 0.0526
_refine_ls_R_factor_gt 0.0489
_refine_ls_shift/su_max 0.001
_refine_ls_shift/su_mean 0.000
_refine_ls_structure_factor_coef Fsqd
_refine_ls_weighting_details 'w=1/[\s^2^(Fo^2^)+(0.0993P)^2^] where P=(Fo^2^+2Fc^2^)/3'
_refine_ls_weighting_scheme calc
_refine_ls_wR_factor_gt 0.1318
_refine_ls_wR_factor_ref 0.1390
_reflns_Friedel_coverage 0.761
_reflns_Friedel_fraction_full 0.980
_reflns_Friedel_fraction_max 0.951
_reflns_number_gt 7157
_reflns_number_total 7895
_reflns_threshold_expression 'I > 2\s(I)'
_cod_data_source_file d1ob02150h2.cif
_cod_data_source_block 32025201_0m_a
_cod_depositor_comments 'Adding full bibliography for 7158480--7158482.cif.'
_cod_database_code 7158480
_shelx_shelxl_version_number 2016/6
_shelx_space_group_comment
; 
The symmetry employed for this shelxl refinement is uniquely defined 
by the following loop, which should always be used as a source of 
symmetry information in preference to the above space-group names. 
They are only intended as comments. 
;
_shelx_estimated_absorpt_t_min 0.787
_shelx_estimated_absorpt_t_max 0.953

loop_
_space_group_symop_operation_xyz
'x, y, z'
'-x+1/2, -y, z+1/2'
'-x, y+1/2, -z+1/2'
'x+1/2, -y+1/2, -z'

loop_
_atom_site_label
_atom_site_type_symbol
_atom_site_fract_x
_atom_site_fract_y
_atom_site_fract_z
_atom_site_U_iso_or_equiv
_atom_site_adp_type
_atom_site_occupancy
_atom_site_site_symmetry_order
_atom_site_calc_flag
_atom_site_refinement_flags_posn
_atom_site_refinement_flags_adp
_atom_site_refinement_flags_occupancy
_atom_site_disorder_assembly
_atom_site_disorder_group
S1 S 0.75681(8) 0.86601(5) 0.30502(2) 0.0521(2) Uani 1 1 d . . . . .
S1' S 0.24315(9) 1.12355(5) 0.71613(3) 0.0565(2) Uani 1 1 d . . . . .
O1 O 0.6072(3) 0.8162(2) 0.73202(9) 0.0711(7) Uani 1 1 d D . . . .
H1 H 0.675(4) 0.787(3) 0.741(2) 0.094(17) Uiso 1 1 d D . . . .
O1' O 0.1384(3) 1.1860(3) 0.28970(10) 0.0833(9) Uani 1 1 d D . . . .
H1' H 0.053(3) 1.184(4) 0.283(2) 0.099(18) Uiso 1 1 d D . . . .
O2 O 0.6270(2) 0.90962(14) 0.32719(8) 0.0495(5) Uani 1 1 d . . . . .
O2' O 0.1174(2) 1.07666(13) 0.69388(8) 0.0490(5) Uani 1 1 d . . . . .
O3 O 0.7708(4) 0.78345(17) 0.32465(11) 0.0788(8) Uani 1 1 d . . . . .
O3' O 0.3499(3) 1.1280(3) 0.68072(12) 0.0917(10) Uani 1 1 d . . . . .
O4' O 0.1879(4) 1.19951(18) 0.73607(13) 0.0856(9) Uani 1 1 d . . . . .
O4 O 0.8695(3) 0.9203(2) 0.31019(16) 0.0958(11) Uani 1 1 d . . . . .
C1 C 0.6576(3) 0.78716(17) 0.59348(11) 0.0456(6) Uani 1 1 d . . . . .
H1A H 0.654590 0.736764 0.572936 0.055 Uiso 1 1 calc R U . . .
H1B H 0.747533 0.811534 0.590239 0.055 Uiso 1 1 calc R U . . .
C1' C 0.1593(3) 1.21257(18) 0.42887(11) 0.0467(6) Uani 1 1 d . . . . .
H1'A H 0.153485 1.262563 0.449670 0.056 Uiso 1 1 calc R U . . .
H1'B H 0.249525 1.189026 0.432802 0.056 Uiso 1 1 calc R U . . .
C2 C 0.6360(3) 0.7612(2) 0.64753(12) 0.0524(7) Uani 1 1 d . . . . .
H2A H 0.550883 0.730737 0.650488 0.063 Uiso 1 1 calc R U . . .
H2B H 0.708468 0.723372 0.657693 0.063 Uiso 1 1 calc R U . . .
C2' C 0.1405(4) 1.2393(2) 0.37461(13) 0.0579(8) Uani 1 1 d . . . . .
H2'A H 0.054808 1.268880 0.371025 0.070 Uiso 1 1 calc R U . . .
H2'B H 0.212637 1.277988 0.365287 0.070 Uiso 1 1 calc R U . . .
C3 C 0.6336(3) 0.8378(2) 0.68147(12) 0.0531(7) Uani 1 1 d . . . . .
H3 H 0.721255 0.866835 0.679423 0.064 Uiso 1 1 calc R U . . .
C3' C 0.1425(3) 1.1633(2) 0.34051(13) 0.0583(7) Uani 1 1 d . . . . .
H3' H 0.228035 1.133189 0.346251 0.070 Uiso 1 1 calc R U . . .
C4' C 0.0278(4) 1.1040(2) 0.35508(12) 0.0564(7) Uani 1 1 d . . . . .
H4'A H -0.058440 1.132517 0.350373 0.068 Uiso 1 1 calc R U . . .
H4'B H 0.029271 1.054507 0.333797 0.068 Uiso 1 1 calc R U . . .
C4 C 0.5225(4) 0.8980(2) 0.66496(12) 0.0557(7) Uani 1 1 d . . . . .
H4A H 0.434980 0.871026 0.669561 0.067 Uiso 1 1 calc R U . . .
H4B H 0.524806 0.948333 0.685577 0.067 Uiso 1 1 calc R U . . .
C5 C 0.5379(3) 0.92341(18) 0.61135(11) 0.0454(6) Uani 1 1 d . . . . .
C5' C 0.0410(3) 1.07655(19) 0.40875(11) 0.0452(6) Uani 1 1 d . . . . .
C6 C 0.5386(4) 1.00453(19) 0.59820(12) 0.0547(7) Uani 1 1 d . . . . .
H6 H 0.533002 1.044389 0.623508 0.066 Uiso 1 1 calc R U . . .
C6' C 0.0419(4) 0.9948(2) 0.42031(12) 0.0544(7) Uani 1 1 d . . . . .
H6' H 0.036634 0.956224 0.394305 0.065 Uiso 1 1 calc R U . . .
C7 C 0.5474(4) 1.03728(17) 0.54630(12) 0.0520(7) Uani 1 1 d . . . . .
H7A H 0.635637 1.063281 0.541494 0.062 Uiso 1 1 calc R U . . .
H7B H 0.479160 1.080834 0.541719 0.062 Uiso 1 1 calc R U . . .
C7' C 0.0507(4) 0.95947(18) 0.47193(12) 0.0543(7) Uani 1 1 d . . . . .
H7'A H 0.139481 0.934176 0.476609 0.065 Uiso 1 1 calc R U . . .
H7'B H -0.016577 0.915105 0.475698 0.065 Uiso 1 1 calc R U . . .
C8 C 0.5272(3) 0.96845(15) 0.50691(10) 0.0393(5) Uani 1 1 d . . . . .
H8 H 0.430227 0.955109 0.504963 0.047 Uiso 1 1 calc R U . . .
C8' C 0.0279(3) 1.02660(16) 0.51202(10) 0.0389(5) Uani 1 1 d . . . . .
H8' H -0.069329 1.039294 0.513649 0.047 Uiso 1 1 calc R U . . .
C9' C 0.1041(3) 1.10813(15) 0.49770(10) 0.0364(5) Uani 1 1 d . . . . .
H9' H 0.198938 1.091773 0.492519 0.044 Uiso 1 1 calc R U . . .
C9 C 0.6040(3) 0.88793(15) 0.52304(10) 0.0368(5) Uani 1 1 d . . . . .
H9 H 0.698445 0.904994 0.528495 0.044 Uiso 1 1 calc R U . . .
C10' C 0.0538(2) 1.14649(16) 0.44749(10) 0.0387(5) Uani 1 1 d . . . . .
C10 C 0.5520(3) 0.85184(15) 0.57345(10) 0.0389(5) Uani 1 1 d . . . . .
C11' C 0.1043(3) 1.17322(16) 0.54009(11) 0.0443(6) Uani 1 1 d . . . . .
H11C H 0.163455 1.219974 0.531296 0.053 Uiso 1 1 calc R U . . .
H11D H 0.013358 1.195551 0.544281 0.053 Uiso 1 1 calc R U . . .
C11 C 0.6067(3) 0.82085(16) 0.48176(11) 0.0468(6) Uani 1 1 d . . . . .
H11A H 0.666567 0.775063 0.491573 0.056 Uiso 1 1 calc R U . . .
H11B H 0.516294 0.797514 0.477758 0.056 Uiso 1 1 calc R U . . .
C12' C 0.1521(3) 1.13480(17) 0.58910(10) 0.0445(6) Uani 1 1 d . . . . .
H12C H 0.148253 1.177732 0.614796 0.053 Uiso 1 1 calc R U . . .
H12D H 0.245829 1.116948 0.585746 0.053 Uiso 1 1 calc R U . . .
C12 C 0.6546(3) 0.85664(17) 0.43207(10) 0.0459(6) Uani 1 1 d . . . . .
H12A H 0.650523 0.812332 0.407191 0.055 Uiso 1 1 calc R U . . .
H12B H 0.748473 0.874333 0.435129 0.055 Uiso 1 1 calc R U . . .
C13 C 0.5689(3) 0.93225(15) 0.41465(10) 0.0381(5) Uani 1 1 d . . . . .
C13' C 0.0655(3) 1.05867(15) 0.60485(10) 0.0375(5) Uani 1 1 d . . . . .
C14 C 0.5743(3) 1.00082(15) 0.45567(10) 0.0383(5) Uani 1 1 d . . . . .
H14 H 0.670054 1.016332 0.459384 0.046 Uiso 1 1 calc R U . . .
C14' C 0.0734(3) 0.99164(15) 0.56295(10) 0.0383(5) Uani 1 1 d . . . . .
H14' H 0.169273 0.976116 0.559595 0.046 Uiso 1 1 calc R U . . .
C15 C 0.5001(4) 1.08149(18) 0.43955(13) 0.0531(7) Uani 1 1 d . . . . .
H15A H 0.404817 1.068898 0.434474 0.064 Uiso 1 1 calc R U . . .
H15B H 0.506881 1.123605 0.465625 0.064 Uiso 1 1 calc R U . . .
C15' C -0.0028(4) 0.91061(19) 0.57712(13) 0.0550(7) Uani 1 1 d . . . . .
H15C H -0.098502 0.923345 0.581033 0.066 Uiso 1 1 calc R U . . .
H15D H 0.006249 0.869439 0.550625 0.066 Uiso 1 1 calc R U . . .
C16 C 0.5601(4) 1.11726(18) 0.39176(13) 0.0557(7) Uani 1 1 d . . . . .
H16A H 0.650979 1.137835 0.398488 0.067 Uiso 1 1 calc R U . . .
H16B H 0.505701 1.165158 0.381155 0.067 Uiso 1 1 calc R U . . .
C16' C 0.0515(4) 0.87286(19) 0.62509(13) 0.0550(7) Uani 1 1 d . . . . .
H16C H 0.143194 0.852665 0.619474 0.066 Uiso 1 1 calc R U . . .
H16D H -0.003881 0.824484 0.634125 0.066 Uiso 1 1 calc R U . . .
C17' C 0.0528(3) 0.93568(18) 0.66827(12) 0.0472(6) Uani 1 1 d . . . . .
H17' H -0.041300 0.950665 0.676057 0.057 Uiso 1 1 calc R U . . .
C17 C 0.5666(3) 1.05267(17) 0.34951(11) 0.0462(6) Uani 1 1 d . . . . .
H17 H 0.473739 1.039086 0.339257 0.055 Uiso 1 1 calc R U . . .
C18' C -0.0803(3) 1.0878(2) 0.61550(12) 0.0521(7) Uani 1 1 d . . . . .
H18D H -0.119018 1.111563 0.585929 0.078 Uiso 1 1 calc R U . . .
H18E H -0.079379 1.129881 0.641210 0.078 Uiso 1 1 calc R U . . .
H18F H -0.133700 1.040241 0.626022 0.078 Uiso 1 1 calc R U . . .
C18 C 0.4233(3) 0.9026(2) 0.40295(13) 0.0531(7) Uani 1 1 d . . . . .
H18A H 0.383041 0.879142 0.432323 0.080 Uiso 1 1 calc R U . . .
H18B H 0.425957 0.860193 0.377444 0.080 Uiso 1 1 calc R U . . .
H18C H 0.370370 0.949924 0.391813 0.080 Uiso 1 1 calc R U . . .
C19 C 0.4141(3) 0.8075(2) 0.56763(13) 0.0534(7) Uani 1 1 d . . . . .
H19A H 0.352191 0.844416 0.550668 0.080 Uiso 1 1 calc R U . . .
H19B H 0.378407 0.793897 0.599798 0.080 Uiso 1 1 calc R U . . .
H19C H 0.425517 0.756368 0.548795 0.080 Uiso 1 1 calc R U . . .
C19' C -0.0844(3) 1.1903(2) 0.45334(13) 0.0533(7) Uani 1 1 d . . . . .
H19D H -0.147204 1.151982 0.468747 0.080 Uiso 1 1 calc R U . . .
H19E H -0.118024 1.206380 0.421289 0.080 Uiso 1 1 calc R U . . .
H19F H -0.074242 1.239808 0.473649 0.080 Uiso 1 1 calc R U . . .
C20' C 0.1263(3) 1.01592(16) 0.65162(10) 0.0399(5) Uani 1 1 d . . . . .
H20' H 0.221888 1.002482 0.645388 0.048 Uiso 1 1 calc R U . . .
C20 C 0.6339(3) 0.97182(16) 0.36832(10) 0.0395(5) Uani 1 1 d . . . . .
H20 H 0.729459 0.983907 0.375461 0.047 Uiso 1 1 calc R U . . .
C21 C 0.6421(4) 1.0895(2) 0.30503(14) 0.0637(8) Uani 1 1 d . . . . .
H21A H 0.735325 1.098849 0.313718 0.096 Uiso 1 1 calc R U . . .
H21B H 0.601103 1.142254 0.295621 0.096 Uiso 1 1 calc R U . . .
H21C H 0.637211 1.050497 0.277762 0.096 Uiso 1 1 calc R U . . .
C21' C 0.1155(4) 0.8950(2) 0.71412(14) 0.0631(8) Uani 1 1 d . . . . .
H21D H 0.209308 0.882730 0.707866 0.095 Uiso 1 1 calc R U . . .
H21E H 0.068180 0.843497 0.721709 0.095 Uiso 1 1 calc R U . . .
H21F H 0.108388 0.933307 0.741670 0.095 Uiso 1 1 calc R U . . .
C22' C 0.2978(5) 1.0609(3) 0.76594(18) 0.0835(12) Uani 1 1 d . . . . .
H22D H 0.226549 1.056794 0.790092 0.125 Uiso 1 1 calc R U . . .
H22E H 0.376295 1.086357 0.780878 0.125 Uiso 1 1 calc R U . . .
H22F H 0.320540 1.005361 0.754131 0.125 Uiso 1 1 calc R U . . .
C22 C 0.7043(6) 0.8582(4) 0.24367(15) 0.0957(17) Uani 1 1 d . . . . .
H22A H 0.615203 0.833689 0.242459 0.143 Uiso 1 1 calc R U . . .
H22B H 0.766485 0.822976 0.225622 0.143 Uiso 1 1 calc R U . . .
H22C H 0.702160 0.913594 0.229019 0.143 Uiso 1 1 calc R U . . .

loop_
_atom_site_aniso_label
_atom_site_aniso_U_11
_atom_site_aniso_U_22
_atom_site_aniso_U_33
_atom_site_aniso_U_23
_atom_site_aniso_U_13
_atom_site_aniso_U_12
S1 0.0589(4) 0.0600(4) 0.0374(3) -0.0037(3) -0.0004(3) 0.0070(3)
S1' 0.0593(4) 0.0653(4) 0.0449(4) -0.0075(3) -0.0079(3) -0.0041(4)
O1 0.0779(17) 0.0910(18) 0.0443(12) 0.0069(12) 0.0001(11) 0.0151(14)
O1' 0.0802(19) 0.124(3) 0.0458(14) 0.0146(14) 0.0024(13) -0.0263(18)
O2 0.0507(11) 0.0562(11) 0.0416(10) -0.0077(8) -0.0052(8) -0.0008(9)
O2' 0.0485(10) 0.0580(11) 0.0406(10) -0.0073(9) 0.0017(8) 0.0027(8)
O3 0.105(2) 0.0661(14) 0.0649(14) 0.0110(11) 0.0031(15) 0.0325(15)
O3' 0.0714(17) 0.140(3) 0.0637(16) -0.0159(18) -0.0009(14) -0.0391(19)
O4' 0.101(2) 0.0622(14) 0.093(2) -0.0231(14) -0.0321(18) 0.0067(14)
O4 0.0646(16) 0.100(2) 0.123(3) -0.044(2) 0.0298(18) -0.0141(15)
C1 0.0434(14) 0.0447(13) 0.0487(15) 0.0046(11) 0.0080(11) 0.0065(11)
C1' 0.0440(14) 0.0482(14) 0.0478(15) 0.0041(11) -0.0068(12) -0.0072(11)
C2 0.0524(15) 0.0551(15) 0.0496(17) 0.0084(12) 0.0060(13) 0.0070(12)
C2' 0.0569(18) 0.0627(17) 0.0542(18) 0.0123(14) -0.0072(14) -0.0172(14)
C3 0.0505(15) 0.0642(17) 0.0446(15) 0.0020(12) 0.0021(12) 0.0004(13)
C3' 0.0505(16) 0.078(2) 0.0467(16) 0.0054(14) -0.0022(13) -0.0060(15)
C4' 0.0596(18) 0.0666(18) 0.0429(16) -0.0033(13) -0.0056(13) -0.0108(14)
C4 0.0631(18) 0.0631(17) 0.0410(15) -0.0008(12) 0.0088(13) 0.0100(14)
C5 0.0438(14) 0.0482(14) 0.0442(15) -0.0032(11) 0.0055(11) 0.0066(11)
C5' 0.0443(14) 0.0505(14) 0.0408(14) -0.0061(11) -0.0007(11) -0.0063(11)
C6 0.074(2) 0.0460(14) 0.0443(16) -0.0096(11) 0.0064(14) 0.0082(14)
C6' 0.073(2) 0.0498(15) 0.0406(15) -0.0148(12) 0.0003(14) -0.0068(14)
C7 0.0731(19) 0.0336(12) 0.0494(16) -0.0046(10) 0.0066(14) 0.0054(12)
C7' 0.079(2) 0.0361(13) 0.0476(16) -0.0087(11) -0.0023(15) -0.0042(13)
C8 0.0397(13) 0.0346(11) 0.0437(14) -0.0019(9) 0.0051(10) 0.0041(9)
C8' 0.0401(13) 0.0362(11) 0.0404(13) -0.0060(9) -0.0020(10) -0.0047(9)
C9' 0.0344(12) 0.0332(11) 0.0415(13) -0.0037(9) 0.0001(9) -0.0019(8)
C9 0.0354(12) 0.0328(11) 0.0423(13) 0.0002(9) 0.0033(9) 0.0009(9)
C10' 0.0347(12) 0.0391(12) 0.0421(13) -0.0027(10) -0.0042(9) -0.0021(10)
C10 0.0373(12) 0.0363(11) 0.0431(13) 0.0008(9) 0.0060(10) 0.0001(9)
C11' 0.0552(15) 0.0337(11) 0.0439(14) -0.0047(10) -0.0044(11) -0.0059(10)
C11 0.0633(17) 0.0326(11) 0.0445(14) -0.0006(10) 0.0071(12) 0.0064(11)
C12' 0.0513(14) 0.0407(12) 0.0414(13) -0.0043(10) -0.0026(11) -0.0092(11)
C12 0.0570(15) 0.0403(12) 0.0403(13) -0.0016(10) 0.0050(12) 0.0106(11)
C13 0.0376(12) 0.0348(11) 0.0419(13) -0.0002(9) -0.0002(10) -0.0003(9)
C13' 0.0350(12) 0.0375(11) 0.0399(12) -0.0035(9) 0.0004(10) 0.0001(9)
C14 0.0398(13) 0.0313(11) 0.0439(13) -0.0007(9) -0.0009(10) 0.0028(9)
C14' 0.0394(12) 0.0343(11) 0.0413(13) -0.0035(9) 0.0003(10) -0.0022(9)
C15 0.0675(19) 0.0368(13) 0.0549(18) 0.0028(11) -0.0007(14) 0.0130(12)
C15' 0.071(2) 0.0420(14) 0.0522(17) -0.0014(12) -0.0031(15) -0.0143(13)
C16 0.0709(19) 0.0377(13) 0.0585(18) 0.0085(12) -0.0123(15) -0.0016(13)
C16' 0.0677(19) 0.0394(13) 0.0578(17) 0.0046(12) 0.0060(14) -0.0034(13)
C17' 0.0418(13) 0.0498(14) 0.0499(15) 0.0055(11) 0.0052(12) 0.0013(11)
C17 0.0444(14) 0.0450(13) 0.0494(15) 0.0073(11) -0.0081(12) -0.0011(10)
C18' 0.0437(15) 0.0612(16) 0.0514(16) -0.0005(12) 0.0035(12) 0.0115(13)
C18 0.0442(15) 0.0571(16) 0.0581(17) -0.0018(13) -0.0029(13) -0.0132(12)
C19 0.0433(14) 0.0615(17) 0.0554(17) 0.0064(13) 0.0050(12) -0.0111(13)
C19' 0.0413(14) 0.0628(17) 0.0556(17) -0.0011(13) -0.0046(12) 0.0082(12)
C20' 0.0364(12) 0.0447(13) 0.0386(13) -0.0032(10) 0.0028(10) 0.0028(10)
C20 0.0381(12) 0.0418(12) 0.0386(13) -0.0011(9) -0.0046(10) -0.0016(10)
C21 0.070(2) 0.0668(19) 0.0545(18) 0.0170(15) -0.0056(16) -0.0052(16)
C21' 0.074(2) 0.0629(18) 0.0530(18) 0.0110(14) 0.0056(16) 0.0037(15)
C22' 0.088(3) 0.089(3) 0.074(3) 0.002(2) -0.028(2) 0.004(2)
C22 0.134(4) 0.108(3) 0.0446(17) -0.0085(19) -0.008(2) 0.054(3)

loop_
_atom_type_symbol
_atom_type_description
_atom_type_scat_dispersion_real
_atom_type_scat_dispersion_imag
_atom_type_scat_source
C C 0.0181 0.0091 'International Tables Vol C Tables 4.2.6.8 and 6.1.1.4'
H H 0.0000 0.0000 'International Tables Vol C Tables 4.2.6.8 and 6.1.1.4'
O O 0.0492 0.0322 'International Tables Vol C Tables 4.2.6.8 and 6.1.1.4'
S S 0.3331 0.5567 'International Tables Vol C Tables 4.2.6.8 and 6.1.1.4'

loop_
_geom_angle_atom_site_label_1
_geom_angle_atom_site_label_2
_geom_angle_atom_site_label_3
_geom_angle
_geom_angle_site_symmetry_1
_geom_angle_site_symmetry_3
_geom_angle_publ_flag
O4 S1 O3 116.6(2) . . ?
O4 S1 O2 109.70(15) . . ?
O3 S1 O2 109.94(16) . . ?
O4 S1 C22 111.8(3) . . ?
O3 S1 C22 108.7(2) . . ?
O2 S1 C22 98.67(19) . . ?
O3' S1' O4' 119.7(2) . . ?
O3' S1' O2' 110.64(14) . . ?
O4' S1' O2' 103.92(16) . . ?
O3' S1' C22' 108.4(2) . . ?
O4' S1' C22' 107.7(2) . . ?
O2' S1' C22' 105.69(19) . . ?
C3 O1 H1 105(4) . . ?
C3' O1' H1' 103(4) . . ?
C20 O2 S1 122.52(17) . . ?
C20' O2' S1' 123.42(17) . . ?
C2 C1 C10 114.5(2) . . ?
C2 C1 H1A 108.6 . . ?
C10 C1 H1A 108.6 . . ?
C2 C1 H1B 108.6 . . ?
C10 C1 H1B 108.6 . . ?
H1A C1 H1B 107.6 . . ?
C2' C1' C10' 114.3(2) . . ?
C2' C1' H1'A 108.7 . . ?
C10' C1' H1'A 108.7 . . ?
C2' C1' H1'B 108.7 . . ?
C10' C1' H1'B 108.7 . . ?
H1'A C1' H1'B 107.6 . . ?
C3 C2 C1 111.3(3) . . ?
C3 C2 H2A 109.4 . . ?
C1 C2 H2A 109.4 . . ?
C3 C2 H2B 109.4 . . ?
C1 C2 H2B 109.4 . . ?
H2A C2 H2B 108.0 . . ?
C3' C2' C1' 111.1(3) . . ?
C3' C2' H2'A 109.4 . . ?
C1' C2' H2'A 109.4 . . ?
C3' C2' H2'B 109.4 . . ?
C1' C2' H2'B 109.4 . . ?
H2'A C2' H2'B 108.0 . . ?
O1 C3 C2 112.8(3) . . ?
O1 C3 C4 107.3(3) . . ?
C2 C3 C4 109.5(3) . . ?
O1 C3 H3 109.0 . . ?
C2 C3 H3 109.0 . . ?
C4 C3 H3 109.0 . . ?
O1' C3' C2' 112.8(3) . . ?
O1' C3' C4' 112.6(3) . . ?
C2' C3' C4' 108.8(3) . . ?
O1' C3' H3' 107.5 . . ?
C2' C3' H3' 107.5 . . ?
C4' C3' H3' 107.5 . . ?
C5' C4' C3' 111.1(3) . . ?
C5' C4' H4'A 109.4 . . ?
C3' C4' H4'A 109.4 . . ?
C5' C4' H4'B 109.4 . . ?
C3' C4' H4'B 109.4 . . ?
H4'A C4' H4'B 108.0 . . ?
C5 C4 C3 112.0(3) . . ?
C5 C4 H4A 109.2 . . ?
C3 C4 H4A 109.2 . . ?
C5 C4 H4B 109.2 . . ?
C3 C4 H4B 109.2 . . ?
H4A C4 H4B 107.9 . . ?
C6 C5 C4 120.8(3) . . ?
C6 C5 C10 122.2(3) . . ?
C4 C5 C10 116.9(3) . . ?
C6' C5' C4' 120.2(3) . . ?
C6' C5' C10' 122.9(3) . . ?
C4' C5' C10' 117.0(3) . . ?
C5 C6 C7 125.7(3) . . ?
C5 C6 H6 117.1 . . ?
C7 C6 H6 117.1 . . ?
C5' C6' C7' 125.4(3) . . ?
C5' C6' H6' 117.3 . . ?
C7' C6' H6' 117.3 . . ?
C6 C7 C8 113.3(2) . . ?
C6 C7 H7A 108.9 . . ?
C8 C7 H7A 108.9 . . ?
C6 C7 H7B 108.9 . . ?
C8 C7 H7B 108.9 . . ?
H7A C7 H7B 107.7 . . ?
C6' C7' C8' 112.9(2) . . ?
C6' C7' H7'A 109.0 . . ?
C8' C7' H7'A 109.0 . . ?
C6' C7' H7'B 109.0 . . ?
C8' C7' H7'B 109.0 . . ?
H7'A C7' H7'B 107.8 . . ?
C7 C8 C9 109.0(2) . . ?
C7 C8 C14 110.2(2) . . ?
C9 C8 C14 112.2(2) . . ?
C7 C8 H8 108.5 . . ?
C9 C8 H8 108.5 . . ?
C14 C8 H8 108.5 . . ?
C7' C8' C9' 109.3(2) . . ?
C7' C8' C14' 109.7(2) . . ?
C9' C8' C14' 112.3(2) . . ?
C7' C8' H8' 108.5 . . ?
C9' C8' H8' 108.5 . . ?
C14' C8' H8' 108.5 . . ?
C11' C9' C8' 111.9(2) . . ?
C11' C9' C10' 112.7(2) . . ?
C8' C9' C10' 112.8(2) . . ?
C11' C9' H9' 106.3 . . ?
C8' C9' H9' 106.3 . . ?
C10' C9' H9' 106.3 . . ?
C11 C9 C8 111.9(2) . . ?
C11 C9 C10 112.6(2) . . ?
C8 C9 C10 112.7(2) . . ?
C11 C9 H9 106.4 . . ?
C8 C9 H9 106.4 . . ?
C10 C9 H9 106.4 . . ?
C5' C10' C19' 108.8(2) . . ?
C5' C10' C1' 108.7(2) . . ?
C19' C10' C1' 108.9(2) . . ?
C5' C10' C9' 109.8(2) . . ?
C19' C10' C9' 111.5(2) . . ?
C1' C10' C9' 109.1(2) . . ?
C5 C10 C19 109.0(2) . . ?
C5 C10 C1 108.3(2) . . ?
C19 C10 C1 109.2(2) . . ?
C5 C10 C9 110.0(2) . . ?
C19 C10 C9 111.6(2) . . ?
C1 C10 C9 108.8(2) . . ?
C12' C11' C9' 112.2(2) . . ?
C12' C11' H11C 109.2 . . ?
C9' C11' H11C 109.2 . . ?
C12' C11' H11D 109.2 . . ?
C9' C11' H11D 109.2 . . ?
H11C C11' H11D 107.9 . . ?
C12 C11 C9 112.7(2) . . ?
C12 C11 H11A 109.1 . . ?
C9 C11 H11A 109.1 . . ?
C12 C11 H11B 109.1 . . ?
C9 C11 H11B 109.1 . . ?
H11A C11 H11B 107.8 . . ?
C11' C12' C13' 112.3(2) . . ?
C11' C12' H12C 109.2 . . ?
C13' C12' H12C 109.2 . . ?
C11' C12' H12D 109.2 . . ?
C13' C12' H12D 109.2 . . ?
H12C C12' H12D 107.9 . . ?
C11 C12 C13 112.7(2) . . ?
C11 C12 H12A 109.1 . . ?
C13 C12 H12A 109.1 . . ?
C11 C12 H12B 109.1 . . ?
C13 C12 H12B 109.1 . . ?
H12A C12 H12B 107.8 . . ?
C12 C13 C20 109.6(2) . . ?
C12 C13 C18 109.7(2) . . ?
C20 C13 C18 110.2(2) . . ?
C12 C13 C14 107.8(2) . . ?
C20 C13 C14 106.38(19) . . ?
C18 C13 C14 113.0(2) . . ?
C12' C13' C18' 109.7(2) . . ?
C12' C13' C14' 107.8(2) . . ?
C18' C13' C14' 112.9(2) . . ?
C12' C13' C20' 110.5(2) . . ?
C18' C13' C20' 109.9(2) . . ?
C14' C13' C20' 106.00(19) . . ?
C15 C14 C8 112.7(2) . . ?
C15 C14 C13 111.3(2) . . ?
C8 C14 C13 113.4(2) . . ?
C15 C14 H14 106.3 . . ?
C8 C14 H14 106.3 . . ?
C13 C14 H14 106.3 . . ?
C15' C14' C8' 112.2(2) . . ?
C15' C14' C13' 111.3(2) . . ?
C8' C14' C13' 112.9(2) . . ?
C15' C14' H14' 106.7 . . ?
C8' C14' H14' 106.7 . . ?
C13' C14' H14' 106.7 . . ?
C16 C15 C14 111.3(3) . . ?
C16 C15 H15A 109.4 . . ?
C14 C15 H15A 109.4 . . ?
C16 C15 H15B 109.4 . . ?
C14 C15 H15B 109.4 . . ?
H15A C15 H15B 108.0 . . ?
C16' C15' C14' 111.5(3) . . ?
C16' C15' H15C 109.3 . . ?
C14' C15' H15C 109.3 . . ?
C16' C15' H15D 109.3 . . ?
C14' C15' H15D 109.3 . . ?
H15C C15' H15D 108.0 . . ?
C15 C16 C17 113.5(2) . . ?
C15 C16 H16A 108.9 . . ?
C17 C16 H16A 108.9 . . ?
C15 C16 H16B 108.9 . . ?
C17 C16 H16B 108.9 . . ?
H16A C16 H16B 107.7 . . ?
C15' C16' C17' 113.3(2) . . ?
C15' C16' H16C 108.9 . . ?
C17' C16' H16C 108.9 . . ?
C15' C16' H16D 108.9 . . ?
C17' C16' H16D 108.9 . . ?
H16C C16' H16D 107.7 . . ?
C21' C17' C20' 113.3(3) . . ?
C21' C17' C16' 110.4(3) . . ?
C20' C17' C16' 108.5(2) . . ?
C21' C17' H17' 108.2 . . ?
C20' C17' H17' 108.2 . . ?
C16' C17' H17' 108.2 . . ?
C20 C17 C21 111.6(3) . . ?
C20 C17 C16 109.2(2) . . ?
C21 C17 C16 110.6(3) . . ?
C20 C17 H17 108.5 . . ?
C21 C17 H17 108.5 . . ?
C16 C17 H17 108.5 . . ?
C13' C18' H18D 109.5 . . ?
C13' C18' H18E 109.5 . . ?
H18D C18' H18E 109.5 . . ?
C13' C18' H18F 109.5 . . ?
H18D C18' H18F 109.5 . . ?
H18E C18' H18F 109.5 . . ?
C13 C18 H18A 109.5 . . ?
C13 C18 H18B 109.5 . . ?
H18A C18 H18B 109.5 . . ?
C13 C18 H18C 109.5 . . ?
H18A C18 H18C 109.5 . . ?
H18B C18 H18C 109.5 . . ?
C10 C19 H19A 109.5 . . ?
C10 C19 H19B 109.5 . . ?
H19A C19 H19B 109.5 . . ?
C10 C19 H19C 109.5 . . ?
H19A C19 H19C 109.5 . . ?
H19B C19 H19C 109.5 . . ?
C10' C19' H19D 109.5 . . ?
C10' C19' H19E 109.5 . . ?
H19D C19' H19E 109.5 . . ?
C10' C19' H19F 109.5 . . ?
H19D C19' H19F 109.5 . . ?
H19E C19' H19F 109.5 . . ?
O2' C20' C17' 106.3(2) . . ?
O2' C20' C13' 108.6(2) . . ?
C17' C20' C13' 114.6(2) . . ?
O2' C20' H20' 109.1 . . ?
C17' C20' H20' 109.1 . . ?
C13' C20' H20' 109.1 . . ?
O2 C20 C17 106.6(2) . . ?
O2 C20 C13 108.6(2) . . ?
C17 C20 C13 115.4(2) . . ?
O2 C20 H20 108.7 . . ?
C17 C20 H20 108.7 . . ?
C13 C20 H20 108.7 . . ?
C17 C21 H21A 109.5 . . ?
C17 C21 H21B 109.5 . . ?
H21A C21 H21B 109.5 . . ?
C17 C21 H21C 109.5 . . ?
H21A C21 H21C 109.5 . . ?
H21B C21 H21C 109.5 . . ?
C17' C21' H21D 109.5 . . ?
C17' C21' H21E 109.5 . . ?
H21D C21' H21E 109.5 . . ?
C17' C21' H21F 109.5 . . ?
H21D C21' H21F 109.5 . . ?
H21E C21' H21F 109.5 . . ?
S1' C22' H22D 109.5 . . ?
S1' C22' H22E 109.5 . . ?
H22D C22' H22E 109.5 . . ?
S1' C22' H22F 109.5 . . ?
H22D C22' H22F 109.5 . . ?
H22E C22' H22F 109.5 . . ?
S1 C22 H22A 109.5 . . ?
S1 C22 H22B 109.5 . . ?
H22A C22 H22B 109.5 . . ?
S1 C22 H22C 109.5 . . ?
H22A C22 H22C 109.5 . . ?
H22B C22 H22C 109.5 . . ?

loop_
_geom_bond_atom_site_label_1
_geom_bond_atom_site_label_2
_geom_bond_distance
_geom_bond_site_symmetry_2
_geom_bond_publ_flag
S1 O4 1.410(3) . ?
S1 O3 1.414(3) . ?
S1 O2 1.571(2) . ?
S1 C22 1.738(4) . ?
S1' O3' 1.422(3) . ?
S1' O4' 1.423(3) . ?
S1' O2' 1.563(2) . ?
S1' C22' 1.753(4) . ?
O1 C3 1.429(4) . ?
O1 H1 0.85(3) . ?
O1' C3' 1.416(4) . ?
O1' H1' 0.86(3) . ?
O2 C20 1.483(3) . ?
O2' C20' 1.492(3) . ?
C1 C2 1.529(4) . ?
C1 C10 1.555(4) . ?
C1 H1A 0.9700 . ?
C1 H1B 0.9700 . ?
C1' C2' 1.534(4) . ?
C1' C10' 1.556(4) . ?
C1' H1'A 0.9700 . ?
C1' H1'B 0.9700 . ?
C2 C3 1.517(5) . ?
C2 H2A 0.9700 . ?
C2 H2B 0.9700 . ?
C2' C3' 1.512(5) . ?
C2' H2'A 0.9700 . ?
C2' H2'B 0.9700 . ?
C3 C4 1.517(5) . ?
C3 H3 0.9800 . ?
C3' C4' 1.519(5) . ?
C3' H3' 0.9800 . ?
C4' C5' 1.516(4) . ?
C4' H4'A 0.9700 . ?
C4' H4'B 0.9700 . ?
C4 C5 1.508(4) . ?
C4 H4A 0.9700 . ?
C4 H4B 0.9700 . ?
C5 C6 1.329(4) . ?
C5 C10 1.530(4) . ?
C5' C6' 1.328(5) . ?
C5' C10' 1.525(4) . ?
C6 C7 1.494(5) . ?
C6 H6 0.9300 . ?
C6' C7' 1.502(5) . ?
C6' H6' 0.9300 . ?
C7 C8 1.533(4) . ?
C7 H7A 0.9700 . ?
C7 H7B 0.9700 . ?
C7' C8' 1.530(4) . ?
C7' H7'A 0.9700 . ?
C7' H7'B 0.9700 . ?
C8 C9 1.542(3) . ?
C8 C14 1.544(4) . ?
C8 H8 0.9800 . ?
C8' C9' 1.539(3) . ?
C8' C14' 1.546(4) . ?
C8' H8' 0.9800 . ?
C9' C11' 1.537(3) . ?
C9' C10' 1.564(4) . ?
C9' H9' 0.9800 . ?
C9 C11 1.537(4) . ?
C9 C10 1.560(3) . ?
C9 H9 0.9800 . ?
C10' C19' 1.536(4) . ?
C10 C19 1.537(4) . ?
C11' C12' 1.528(4) . ?
C11' H11C 0.9700 . ?
C11' H11D 0.9700 . ?
C11 C12 1.529(4) . ?
C11 H11A 0.9700 . ?
C11 H11B 0.9700 . ?
C12' C13' 1.534(4) . ?
C12' H12C 0.9700 . ?
C12' H12D 0.9700 . ?
C12 C13 1.536(4) . ?
C12 H12A 0.9700 . ?
C12 H12B 0.9700 . ?
C13 C20 1.537(4) . ?
C13 C18 1.542(4) . ?
C13 C14 1.549(4) . ?
C13' C18' 1.536(4) . ?
C13' C14' 1.550(3) . ?
C13' C20' 1.551(4) . ?
C14 C15 1.531(4) . ?
C14 H14 0.9800 . ?
C14' C15' 1.532(4) . ?
C14' H14' 0.9800 . ?
C15 C16 1.526(5) . ?
C15 H15A 0.9700 . ?
C15 H15B 0.9700 . ?
C15' C16' 1.521(5) . ?
C15' H15C 0.9700 . ?
C15' H15D 0.9700 . ?
C16 C17 1.530(4) . ?
C16 H16A 0.9700 . ?
C16 H16B 0.9700 . ?
C16' C17' 1.530(4) . ?
C16' H16C 0.9700 . ?
C16' H16D 0.9700 . ?
C17' C21' 1.523(5) . ?
C17' C20' 1.527(4) . ?
C17' H17' 0.9800 . ?
C17 C20 1.525(4) . ?
C17 C21 1.526(5) . ?
C17 H17 0.9800 . ?
C18' H18D 0.9600 . ?
C18' H18E 0.9600 . ?
C18' H18F 0.9600 . ?
C18 H18A 0.9600 . ?
C18 H18B 0.9600 . ?
C18 H18C 0.9600 . ?
C19 H19A 0.9600 . ?
C19 H19B 0.9600 . ?
C19 H19C 0.9600 . ?
C19' H19D 0.9600 . ?
C19' H19E 0.9600 . ?
C19' H19F 0.9600 . ?
C20' H20' 0.9800 . ?
C20 H20 0.9800 . ?
C21 H21A 0.9600 . ?
C21 H21B 0.9600 . ?
C21 H21C 0.9600 . ?
C21' H21D 0.9600 . ?
C21' H21E 0.9600 . ?
C21' H21F 0.9600 . ?
C22' H22D 0.9600 . ?
C22' H22E 0.9600 . ?
C22' H22F 0.9600 . ?
C22 H22A 0.9600 . ?
C22 H22B 0.9600 . ?
C22 H22C 0.9600 . ?
